data_1549932
loop_
_publ_author_name
'Li, Shuai-Shuai'
'Lv, Xintong'
'Ren, Didi'
'Shao, Chang-Lun'
'Liu, Qing'
'Xiao, Jian'

_publ_section_title
;
 Redox-triggered cascade dearomative cyclizations enabled by
 hexafluoroisopropanol.
;
_journal_issue 43
_journal_name_full 'Chemical science'
_journal_page_first 8253
_journal_page_last 8259
_journal_paper_doi 10.1039/c8sc03339k
_journal_volume 9
_journal_year 2018
_chemical_formula_sum 'C18 H17 N O3'
_chemical_formula_weight 295.32
_space_group_crystal_system triclinic
_space_group_IT_number 2
_space_group_name_Hall '-P 1'
_space_group_name_H-M_alt 'P -1'
_symmetry_space_group_name_Hall '-P 1'
_symmetry_space_group_name_H-M 'P -1'
_atom_sites_solution_hydrogens geom
_audit_creation_method SHELXL-2014/7
_audit_update_record
;
2018-03-13 deposited with the CCDC.
2018-08-31 downloaded from the CCDC.
;
_cell_angle_alpha 101.132(7)
_cell_angle_beta 103.244(6)
_cell_angle_gamma 96.071(6)
_cell_formula_units_Z 2
_cell_length_a 8.5960(6)
_cell_length_b 9.3242(8)
_cell_length_c 9.5215(7)
_cell_measurement_reflns_used 2603
_cell_measurement_temperature 293(2)
_cell_measurement_theta_max 71.2850
_cell_measurement_theta_min 6.1420
_cell_volume 719.84(10)
_computing_structure_refinement 'SHELXL-2014/7 (Sheldrick, 2014)'
_diffrn_ambient_temperature 293(2)
_diffrn_measured_fraction_theta_full 0.999
_diffrn_measured_fraction_theta_max 0.999
_diffrn_measurement_device_type 'Xcalibur, Eos, Gemini'
_diffrn_radiation_type CuK\a
_diffrn_radiation_wavelength 1.54184
_diffrn_reflns_av_R_equivalents 0.0241
_diffrn_reflns_av_unetI/netI 0.0283
_diffrn_reflns_Laue_measured_fraction_full 0.999
_diffrn_reflns_Laue_measured_fraction_max 0.999
_diffrn_reflns_limit_h_max 6
_diffrn_reflns_limit_h_min -10
_diffrn_reflns_limit_k_max 11
_diffrn_reflns_limit_k_min -10
_diffrn_reflns_limit_l_max 11
_diffrn_reflns_limit_l_min -11
_diffrn_reflns_number 4109
_diffrn_reflns_point_group_measured_fraction_full 0.999
_diffrn_reflns_point_group_measured_fraction_max 0.999
_diffrn_reflns_theta_full 67.227
_diffrn_reflns_theta_max 67.227
_diffrn_reflns_theta_min 4.895
_diffrn_source 'fine-focus sealed X-ray tube'
_exptl_absorpt_coefficient_mu 0.754
_exptl_absorpt_correction_T_max 1.00000
_exptl_absorpt_correction_T_min 0.63864
_exptl_absorpt_correction_type multi-scan
_exptl_absorpt_process_details SADABS
_exptl_crystal_colour WHITE
_exptl_crystal_density_diffrn 1.363
_exptl_crystal_description BLOCK
_exptl_crystal_F_000 312
_exptl_crystal_recrystallization_method 'Re-crystallisation from solvent'
_exptl_crystal_size_max 0.080
_exptl_crystal_size_mid 0.070
_exptl_crystal_size_min 0.070
_refine_diff_density_max 0.380
_refine_diff_density_min -0.241
_refine_diff_density_rms 0.067
_refine_ls_extinction_coef 0.039(4)
_refine_ls_extinction_expression Fc^*^=kFc[1+0.001xFc^2^\l^3^/sin(2\q)]^-1/4^
_refine_ls_extinction_method 'SHELXL-2014/7 (Sheldrick 2014'
_refine_ls_goodness_of_fit_ref 1.111
_refine_ls_hydrogen_treatment constr
_refine_ls_matrix_type full
_refine_ls_number_parameters 200
_refine_ls_number_reflns 2581
_refine_ls_number_restraints 0
_refine_ls_restrained_S_all 1.111
_refine_ls_R_factor_all 0.0547
_refine_ls_R_factor_gt 0.0510
_refine_ls_shift/su_max 0.000
_refine_ls_shift/su_mean 0.000
_refine_ls_structure_factor_coef Fsqd
_refine_ls_weighting_details 'w=1/[\s^2^(Fo^2^)+(0.0934P)^2^+0.0603P] where P=(Fo^2^+2Fc^2^)/3'
_refine_ls_weighting_scheme calc
_refine_ls_wR_factor_gt 0.1461
_refine_ls_wR_factor_ref 0.1520
_reflns_Friedel_coverage 0.000
_reflns_number_gt 2318
_reflns_number_total 2581
_reflns_threshold_expression 'I > 2\s(I)'
_cod_data_source_file c8sc03339k2.cif
_cod_data_source_block exp_8698
_cod_depositor_comments 'Adding full bibliography for 1549932.cif.'
_cod_database_code 1549932
_shelx_shelxl_version_number 2014/7
_shelx_space_group_comment
;
The symmetry employed for this shelxl refinement is uniquely defined
by the following loop, which should always be used as a source of
symmetry information in preference to the above space-group names.
They are only intended as comments.
;
_shelx_estimated_absorpt_t_min 0.942
_shelx_estimated_absorpt_t_max 0.949

loop_
_space_group_symop_operation_xyz
'x, y, z'
'-x, -y, -z'

loop_
_atom_site_label
_atom_site_type_symbol
_atom_site_fract_x
_atom_site_fract_y
_atom_site_fract_z
_atom_site_U_iso_or_equiv
_atom_site_adp_type
_atom_site_occupancy
_atom_site_site_symmetry_order
_atom_site_calc_flag
_atom_site_refinement_flags_posn
_atom_site_refinement_flags_adp
N1 N 0.76196(17) 0.49870(15) 0.90140(15) 0.0441(4) Uani 1 1 d . .
O1 O 0.95989(14) 0.84511(14) 0.73268(13) 0.0510(4) Uani 1 1 d . .
O2 O 0.44368(16) 0.99205(17) 0.66114(17) 0.0639(4) Uani 1 1 d . .
O3 O 0.37633(15) 0.88373(15) 0.84083(15) 0.0562(4) Uani 1 1 d . .
C1 C 0.7839(2) 0.4591(2) 1.1487(2) 0.0490(4) Uani 1 1 d . .
H1 H 0.7329 0.3617 1.1100 0.059 Uiso 1 1 calc R U
C2 C 0.8317(2) 0.5129(2) 1.3000(2) 0.0584(5) Uani 1 1 d . .
H2 H 0.8131 0.4510 1.3622 0.070 Uiso 1 1 calc R U
C3 C 0.9072(2) 0.6577(3) 1.3607(2) 0.0593(5) Uani 1 1 d . .
H3 H 0.9393 0.6934 1.4628 0.071 Uiso 1 1 calc R U
C4 C 0.9337(2) 0.7480(2) 1.26620(19) 0.0495(4) Uani 1 1 d . .
H4 H 0.9827 0.8457 1.3065 0.059 Uiso 1 1 calc R U
C5 C 0.88952(18) 0.69760(18) 1.11331(17) 0.0399(4) Uani 1 1 d . .
C6 C 0.91617(18) 0.79839(18) 1.01194(17) 0.0413(4) Uani 1 1 d . .
H6A H 1.0202 0.7909 0.9900 0.050 Uiso 1 1 calc R U
H6B H 0.9178 0.9000 1.0612 0.050 Uiso 1 1 calc R U
C7 C 0.78083(17) 0.75672(16) 0.86593(15) 0.0348(4) Uani 1 1 d . .
C8 C 0.78547(17) 0.59116(17) 0.79886(16) 0.0377(4) Uani 1 1 d . .
H8 H 0.8914 0.5832 0.7787 0.045 Uiso 1 1 calc R U
C9 C 0.6544(2) 0.51849(19) 0.65856(18) 0.0473(4) Uani 1 1 d . .
H9A H 0.5545 0.5581 0.6587 0.057 Uiso 1 1 calc R U
H9B H 0.6882 0.5326 0.5711 0.057 Uiso 1 1 calc R U
C10 C 0.6338(3) 0.3561(2) 0.6644(2) 0.0617(5) Uani 1 1 d . .
H10A H 0.7149 0.3071 0.6269 0.074 Uiso 1 1 calc R U
H10B H 0.5271 0.3053 0.6072 0.074 Uiso 1 1 calc R U
C11 C 0.6556(3) 0.3598(2) 0.8281(2) 0.0594(5) Uani 1 1 d . .
H11A H 0.5528 0.3581 0.8540 0.071 Uiso 1 1 calc R U
H11B H 0.7048 0.2766 0.8546 0.071 Uiso 1 1 calc R U
C12 C 0.81155(18) 0.55024(18) 1.05251(17) 0.0394(4) Uani 1 1 d . .
C13 C 0.62014(18) 0.77395(17) 0.89798(17) 0.0394(4) Uani 1 1 d . .
H13 H 0.5874 0.7287 0.9676 0.047 Uiso 1 1 calc R U
C14 C 0.52551(18) 0.85355(17) 0.82715(18) 0.0393(4) Uani 1 1 d . .
C15 C 0.3182(2) 0.9619(2) 0.7329(3) 0.0630(6) Uani 1 1 d . .
H15A H 0.2889 1.0539 0.7787 0.076 Uiso 1 1 calc R U
H15B H 0.2229 0.9035 0.6610 0.076 Uiso 1 1 calc R U
C16 C 0.5678(2) 0.92535(18) 0.71699(19) 0.0445(4) Uani 1 1 d . .
C17 C 0.7087(2) 0.9229(2) 0.68023(19) 0.0488(4) Uani 1 1 d . .
H17 H 0.7307 0.9700 0.6077 0.059 Uiso 1 1 calc R U
C18 C 0.82548(18) 0.84535(17) 0.75590(16) 0.0386(4) Uani 1 1 d . .

loop_
_atom_site_aniso_label
_atom_site_aniso_U_11
_atom_site_aniso_U_22
_atom_site_aniso_U_33
_atom_site_aniso_U_23
_atom_site_aniso_U_13
_atom_site_aniso_U_12
N1 0.0437(8) 0.0349(7) 0.0482(8) 0.0085(6) 0.0046(6) -0.0009(6)
O1 0.0363(6) 0.0617(8) 0.0579(7) 0.0162(6) 0.0195(5) -0.0010(5)
O2 0.0453(7) 0.0725(9) 0.0861(10) 0.0448(8) 0.0144(7) 0.0175(6)
O3 0.0410(7) 0.0629(8) 0.0795(9) 0.0303(7) 0.0269(6) 0.0206(6)
C1 0.0397(9) 0.0502(10) 0.0634(10) 0.0238(8) 0.0152(8) 0.0103(7)
C2 0.0539(11) 0.0758(13) 0.0601(11) 0.0341(10) 0.0232(9) 0.0205(10)
C3 0.0581(11) 0.0821(14) 0.0431(9) 0.0190(9) 0.0150(8) 0.0205(10)
C4 0.0413(9) 0.0581(11) 0.0444(9) 0.0061(7) 0.0061(7) 0.0078(8)
C5 0.0297(7) 0.0463(9) 0.0423(8) 0.0101(6) 0.0062(6) 0.0063(6)
C6 0.0334(8) 0.0420(8) 0.0417(8) 0.0050(6) 0.0043(6) -0.0043(6)
C7 0.0270(7) 0.0369(8) 0.0384(7) 0.0078(6) 0.0072(6) -0.0002(6)
C8 0.0281(7) 0.0394(8) 0.0430(8) 0.0059(6) 0.0075(6) 0.0032(6)
C9 0.0416(9) 0.0481(9) 0.0427(8) 0.0012(7) 0.0032(7) -0.0014(7)
C10 0.0632(12) 0.0455(10) 0.0600(11) -0.0023(8) -0.0006(9) -0.0015(9)
C11 0.0617(12) 0.0397(9) 0.0651(11) 0.0093(8) 0.0016(9) -0.0066(8)
C12 0.0289(7) 0.0428(8) 0.0473(8) 0.0130(7) 0.0077(6) 0.0085(6)
C13 0.0359(8) 0.0414(8) 0.0452(8) 0.0137(6) 0.0164(6) 0.0044(6)
C14 0.0318(8) 0.0363(8) 0.0498(8) 0.0074(6) 0.0130(6) 0.0040(6)
C15 0.0468(10) 0.0701(13) 0.0839(14) 0.0326(11) 0.0202(10) 0.0252(9)
C16 0.0373(8) 0.0409(8) 0.0536(9) 0.0157(7) 0.0059(7) 0.0018(7)
C17 0.0404(9) 0.0568(10) 0.0519(9) 0.0250(8) 0.0101(7) -0.0006(8)
C18 0.0322(8) 0.0385(8) 0.0404(8) 0.0042(6) 0.0094(6) -0.0069(6)

loop_
_atom_type_symbol
_atom_type_description
_atom_type_scat_dispersion_real
_atom_type_scat_dispersion_imag
_atom_type_scat_source
C C 0.0181 0.0091 'International Tables Vol C Tables 4.2.6.8 and 6.1.1.4'
H H 0.0000 0.0000 'International Tables Vol C Tables 4.2.6.8 and 6.1.1.4'
N N 0.0311 0.0180 'International Tables Vol C Tables 4.2.6.8 and 6.1.1.4'
O O 0.0492 0.0322 'International Tables Vol C Tables 4.2.6.8 and 6.1.1.4'

loop_
_geom_angle_atom_site_label_1
_geom_angle_atom_site_label_2
_geom_angle_atom_site_label_3
_geom_angle
C12 N1 C11 124.02(15)
C12 N1 C8 122.45(13)
C11 N1 C8 112.53(14)
C16 O2 C15 107.37(14)
C14 O3 C15 107.43(13)
C2 C1 C12 120.53(18)
C1 C2 C3 120.99(17)
C4 C3 C2 118.61(17)
C3 C4 C5 122.24(18)
C4 C5 C12 118.70(16)
C4 C5 C6 121.52(15)
C12 C5 C6 119.72(14)
C5 C6 C7 110.87(12)
C13 C7 C18 115.00(13)
C13 C7 C6 109.94(12)
C18 C7 C6 109.40(11)
C13 C7 C8 110.47(12)
C18 C7 C8 106.33(11)
C6 C7 C8 105.20(12)
N1 C8 C9 103.43(12)
N1 C8 C7 111.07(12)
C9 C8 C7 115.94(13)
C10 C9 C8 103.38(14)
C9 C10 C11 103.73(14)
N1 C11 C10 103.75(16)
N1 C12 C1 121.10(15)
N1 C12 C5 119.98(14)
C1 C12 C5 118.91(15)
C14 C13 C7 119.73(14)
C13 C14 O3 128.84(15)
C13 C14 C16 123.07(14)
O3 C14 C16 108.09(14)
O3 C15 O2 108.17(14)
C17 C16 O2 127.68(16)
C17 C16 C14 123.68(15)
O2 C16 C14 108.64(14)
C16 C17 C18 118.23(15)
O1 C18 C17 121.45(14)
O1 C18 C7 118.57(14)
C17 C18 C7 119.96(13)

loop_
_geom_bond_atom_site_label_1
_geom_bond_atom_site_label_2
_geom_bond_distance
N1 C12 1.375(2)
N1 C11 1.452(2)
N1 C8 1.455(2)
O1 C18 1.2253(19)
O2 C16 1.348(2)
O2 C15 1.434(2)
O3 C14 1.3709(18)
O3 C15 1.403(2)
C1 C2 1.379(3)
C1 C12 1.406(2)
C2 C3 1.385(3)
C3 C4 1.385(3)
C4 C5 1.389(2)
C5 C12 1.412(2)
C5 C6 1.508(2)
C6 C7 1.547(2)
C7 C13 1.4993(19)
C7 C18 1.542(2)
C7 C8 1.561(2)
C8 C9 1.521(2)
C9 C10 1.519(3)
C10 C11 1.520(3)
C13 C14 1.318(2)
C14 C16 1.440(2)
C16 C17 1.337(2)
C17 C18 1.439(2)
